data_2015529
loop_
_publ_author_name
'Guo, Ming-Lin'
'Cao, Hong-Xia'

_publ_section_title Poly[tetra-\m-aqua-hexaaquadi-\m~3~-malonato-dinitratodibarium(II)nickel(II)]
_journal_coeditor_code AV3027
_journal_issue 9
_journal_name_full 'Acta Crystallographica Section C'
_journal_page_first m431
_journal_page_last m433
_journal_paper_doi 10.1107/S0108270106029866
_journal_volume 62
_journal_year 2006
_chemical_formula_iupac '[Ba2 Ni (C3 H2 O4)2 (N O3)2 (H2 O)10]'
_chemical_formula_moiety 'C6 H24 Ba2 N2 Ni O24'
_chemical_formula_sum 'C6 H24 Ba2 N2 Ni O24'
_chemical_formula_weight 841.66
_chemical_name_systematic
;
Poly[tetra-\m-aqua-hexaaqua-\m~3~-malonato-dinitratodibarium(II)nickel(II)]
;
_space_group_IT_number 2
_symmetry_cell_setting triclinic
_symmetry_space_group_name_Hall '-P 1'
_symmetry_space_group_name_H-M 'P -1'
_atom_sites_solution_hydrogens geom
_atom_sites_solution_primary direct
_atom_sites_solution_secondary difmap
_audit_creation_method SHELXL97
_cell_angle_alpha 110.428(2)
_cell_angle_beta 104.240(2)
_cell_angle_gamma 95.622(3)
_cell_formula_units_Z 1
_cell_length_a 7.1193(13)
_cell_length_b 9.3307(16)
_cell_length_c 9.8866(17)
_cell_measurement_reflns_used 2511
_cell_measurement_temperature 294(2)
_cell_measurement_theta_max 26.27
_cell_measurement_theta_min 2.38
_cell_volume 584.19(18)
_computing_cell_refinement 'SAINT (Bruker 1997)'
_computing_data_collection 'SMART (Bruker 1997)'
_computing_data_reduction SAINT
_computing_molecular_graphics SHELXTL
_computing_publication_material SHELXTL
_computing_structure_refinement SHELXTL
_computing_structure_solution 'SHELXTL (Bruker, 2001)'
_diffrn_ambient_temperature 294(2)
_diffrn_measured_fraction_theta_full 0.992
_diffrn_measured_fraction_theta_max 0.992
_diffrn_measurement_device_type 'Bruker SMART CCD area-detector'
_diffrn_measurement_method '\f and \w'
_diffrn_radiation_monochromator graphite
_diffrn_radiation_source 'fine-focus sealed tube'
_diffrn_radiation_type MoK\a
_diffrn_radiation_wavelength 0.71073
_diffrn_reflns_av_R_equivalents 0.0152
_diffrn_reflns_av_sigmaI/netI 0.0273
_diffrn_reflns_limit_h_max 8
_diffrn_reflns_limit_h_min -4
_diffrn_reflns_limit_k_max 11
_diffrn_reflns_limit_k_min -11
_diffrn_reflns_limit_l_max 11
_diffrn_reflns_limit_l_min -11
_diffrn_reflns_number 2940
_diffrn_reflns_theta_full 25.02
_diffrn_reflns_theta_max 25.02
_diffrn_reflns_theta_min 2.30
_diffrn_standards_decay_% 0
_diffrn_standards_number 0
_exptl_absorpt_coefficient_mu 4.241
_exptl_absorpt_correction_T_max 0.657
_exptl_absorpt_correction_T_min 0.492
_exptl_absorpt_correction_type multi-scan
_exptl_absorpt_process_details '(SADABS; Sheldrick, 1996)'
_exptl_crystal_colour Green
_exptl_crystal_density_diffrn 2.392
_exptl_crystal_density_method 'not measured'
_exptl_crystal_description Plate
_exptl_crystal_F_000 406
_exptl_crystal_size_max 0.22
_exptl_crystal_size_mid 0.14
_exptl_crystal_size_min 0.10
_refine_diff_density_max 1.009
_refine_diff_density_min -0.659
_refine_ls_extinction_method none
_refine_ls_goodness_of_fit_ref 1.061
_refine_ls_hydrogen_treatment constr
_refine_ls_matrix_type full
_refine_ls_number_parameters 160
_refine_ls_number_reflns 2042
_refine_ls_number_restraints 0
_refine_ls_restrained_S_all 1.061
_refine_ls_R_factor_all 0.0246
_refine_ls_R_factor_gt 0.0217
_refine_ls_shift/su_max 0.001
_refine_ls_shift/su_mean 0.000
_refine_ls_structure_factor_coef Fsqd
_refine_ls_weighting_details 'calc w = 1/[\s^2^(Fo^2^)+(0.0364P)^2^] where P=(Fo^2^+2Fc^2^)/3'
_refine_ls_weighting_scheme calc
_refine_ls_wR_factor_gt 0.0549
_refine_ls_wR_factor_ref 0.0562
_reflns_number_gt 1877
_reflns_number_total 2042
_reflns_threshold_expression I>2\s(I)
_cod_data_source_file av3027.cif
_cod_data_source_block I
_cod_database_code 2015529
_cod_database_fobs_code 2015529

loop_
_symmetry_equiv_pos_as_xyz
'x, y, z'
'-x, -y, -z'

loop_
_atom_site_type_symbol
_atom_site_label
_atom_site_fract_x
_atom_site_fract_y
_atom_site_fract_z
_atom_site_U_iso_or_equiv
_atom_site_adp_type
_atom_site_calc_flag
_atom_site_refinement_flags
_atom_site_occupancy
Ba Ba1 0.21469(3) 0.32387(2) -0.02335(2) 0.01753(9) Uani d . 1
Ni Ni1 0.5000 0.5000 0.5000 0.01504(14) Uani d S 1
C C1 0.1845(5) 0.6712(4) 0.5733(4) 0.0184(7) Uani d . 1
C C2 0.1753(6) 0.7095(5) 0.4353(4) 0.0272(8) Uani d . 1
H H2A 0.2773 0.8013 0.4662 0.033 Uiso calc R 1
H H2B 0.0491 0.7389 0.4063 0.033 Uiso calc R 1
C C3 0.1983(5) 0.5874(4) 0.2941(4) 0.0180(7) Uani d . 1
N N1 0.4451(5) 0.1229(4) -0.2588(4) 0.0270(7) Uani d . 1
O O1 0.3105(3) 0.5976(3) 0.6139(3) 0.0219(5) Uani d . 1
O O2 0.0650(4) 0.7212(3) 0.6450(3) 0.0305(6) Uani d . 1
O O3 0.3182(3) 0.4961(3) 0.3057(3) 0.0198(5) Uani d . 1
O O4 0.1021(4) 0.5834(3) 0.1694(3) 0.0278(6) Uani d . 1
O O5 0.4130(4) 0.0795(4) -0.1590(3) 0.0375(7) Uani d . 1
O O6 0.3707(5) 0.2339(4) -0.2774(3) 0.0426(8) Uani d . 1
O O7 0.5456(5) 0.0588(4) -0.3373(3) 0.0471(8) Uani d . 1
O O8 0.6709(3) 0.7176(3) 0.5467(3) 0.0225(5) Uani d . 1
H H8A 0.6286 0.7489 0.4752 0.027 Uiso d R 1
H H8B 0.7914 0.7080 0.5645 0.027 Uiso d R 1
O O9 -0.0241(4) 0.0499(3) -0.2576(3) 0.0411(7) Uani d . 1
H H9A 0.0065 -0.0388 -0.2906 0.049 Uiso d R 1
H H9B -0.1426 0.0551 -0.2980 0.049 Uiso d R 1
O O10 0.3611(4) 0.5786(3) -0.0979(3) 0.0253(6) Uani d . 1
H H10A 0.3082 0.6538 -0.0582 0.030 Uiso d R 1
H H10B 0.3659 0.5611 -0.1872 0.030 Uiso d R 1
O O11 -0.1070(4) 0.2046(3) 0.0541(3) 0.0308(6) Uani d . 1
H H11A -0.1090 0.2236 0.1444 0.037 Uiso d R 1
H H11B -0.1278 0.1058 0.0103 0.037 Uiso d R 1
O O12 0.3281(4) 0.1286(3) 0.1317(3) 0.0319(6) Uani d . 1
H H12A 0.4120 0.0695 0.1304 0.038 Uiso d R 1
H H12B 0.3144 0.1678 0.2191 0.038 Uiso d R 1

loop_
_atom_site_aniso_label
_atom_site_aniso_U_11
_atom_site_aniso_U_22
_atom_site_aniso_U_33
_atom_site_aniso_U_12
_atom_site_aniso_U_13
_atom_site_aniso_U_23
Ba1 0.01748(13) 0.02191(13) 0.01661(13) 0.00802(8) 0.00583(9) 0.00991(9)
Ni1 0.0148(3) 0.0208(3) 0.0122(3) 0.0078(2) 0.0038(2) 0.0087(3)
C1 0.0164(16) 0.0211(18) 0.0141(17) 0.0037(14) 0.0032(14) 0.0033(14)
C2 0.037(2) 0.031(2) 0.021(2) 0.0191(17) 0.0123(17) 0.0123(17)
C3 0.0165(16) 0.0228(19) 0.0165(18) 0.0047(14) 0.0050(14) 0.0096(15)
N1 0.0283(17) 0.0297(18) 0.0248(17) 0.0078(14) 0.0105(14) 0.0106(15)
O1 0.0215(12) 0.0326(14) 0.0175(13) 0.0139(11) 0.0088(10) 0.0124(11)
O2 0.0261(13) 0.0516(18) 0.0215(14) 0.0215(13) 0.0120(12) 0.0163(13)
O3 0.0210(12) 0.0254(13) 0.0152(12) 0.0114(10) 0.0030(10) 0.0105(10)
O4 0.0338(14) 0.0347(15) 0.0155(13) 0.0187(12) 0.0025(11) 0.0105(12)
O5 0.0493(18) 0.0478(18) 0.0409(17) 0.0281(15) 0.0283(15) 0.0322(15)
O6 0.063(2) 0.0448(18) 0.0461(19) 0.0308(16) 0.0322(17) 0.0323(16)
O7 0.060(2) 0.058(2) 0.0390(18) 0.0320(17) 0.0340(17) 0.0193(16)
O8 0.0198(12) 0.0276(14) 0.0257(14) 0.0090(10) 0.0069(11) 0.0156(12)
O9 0.0334(16) 0.0294(16) 0.0475(19) 0.0055(12) 0.0026(14) 0.0063(14)
O10 0.0281(13) 0.0307(14) 0.0218(13) 0.0112(11) 0.0085(11) 0.0134(12)
O11 0.0363(15) 0.0334(15) 0.0281(15) 0.0078(12) 0.0141(12) 0.0149(13)
O12 0.0387(15) 0.0381(16) 0.0279(15) 0.0190(13) 0.0126(13) 0.0187(13)

loop_
_atom_type_symbol
_atom_type_description
_atom_type_scat_dispersion_real
_atom_type_scat_dispersion_imag
_atom_type_scat_source
C C 0.0033 0.0016 'International Tables Vol C Tables 4.2.6.8 and 6.1.1.4'
H H 0.0000 0.0000 'International Tables Vol C Tables 4.2.6.8 and 6.1.1.4'
Ba Ba -0.3244 2.2819 'International Tables Vol C Tables 4.2.6.8 and 6.1.1.4'
Ni Ni 0.3393 1.1124 'International Tables Vol C Tables 4.2.6.8 and 6.1.1.4'
O O 0.0106 0.0060 'International Tables Vol C Tables 4.2.6.8 and 6.1.1.4'
N N 0.0061 0.0033 'International Tables Vol C Tables 4.2.6.8 and 6.1.1.4'

loop_
_geom_angle_atom_site_label_1
_geom_angle_atom_site_label_2
_geom_angle_atom_site_label_3
_geom_angle_site_symmetry_1
_geom_angle_site_symmetry_3
_geom_angle
_geom_angle_publ_flag
O4 Ba1 O9 2_565 . 74.47(8) ?
O4 Ba1 O12 2_565 . 144.62(8) ?
O9 Ba1 O12 . . 85.42(9) ?
O4 Ba1 O11 2_565 . 76.18(8) ?
O9 Ba1 O11 . . 67.77(8) ?
O12 Ba1 O11 . . 69.28(8) ?
O4 Ba1 O4 2_565 . 66.04(9) ?
O9 Ba1 O4 . . 129.30(8) ?
O12 Ba1 O4 . . 109.20(7) ?
O11 Ba1 O4 . . 72.82(8) ?
O4 Ba1 O10 2_565 2_665 138.88(8) ?
O9 Ba1 O10 . 2_665 130.99(8) ?
O12 Ba1 O10 . 2_665 75.88(7) ?
O11 Ba1 O10 . 2_665 138.85(7) ?
O4 Ba1 O10 . 2_665 99.68(8) ?
O4 Ba1 O6 2_565 . 93.94(8) ?
O9 Ba1 O6 . . 69.20(9) ?
O12 Ba1 O6 . . 105.90(8) ?
O11 Ba1 O6 . . 136.95(9) ?
O4 Ba1 O6 . . 141.11(8) ?
O10 Ba1 O6 2_665 . 73.12(8) ?
O4 Ba1 O10 2_565 . 71.05(8) ?
O9 Ba1 O10 . . 118.97(8) ?
O12 Ba1 O10 . . 143.99(7) ?
O11 Ba1 O10 . . 142.17(7) ?
O4 Ba1 O10 . . 76.91(7) ?
O10 Ba1 O10 2_665 . 68.12(8) ?
O6 Ba1 O10 . . 64.84(8) ?
O4 Ba1 O5 2_565 . 127.23(8) ?
O9 Ba1 O5 . . 62.86(9) ?
O12 Ba1 O5 . . 62.55(8) ?
O11 Ba1 O5 . . 111.50(8) ?
O4 Ba1 O5 . . 166.34(8) ?
O10 Ba1 O5 2_665 . 68.31(8) ?
O6 Ba1 O5 . . 43.64(8) ?
O10 Ba1 O5 . . 103.26(7) ?
O4 Ba1 O3 2_565 . 110.12(7) ?
O9 Ba1 O3 . . 141.54(8) ?
O12 Ba1 O3 . . 69.20(7) ?
O11 Ba1 O3 . . 76.22(7) ?
O4 Ba1 O3 . . 44.71(7) ?
O10 Ba1 O3 2_665 . 71.38(7) ?
O6 Ba1 O3 . . 144.25(8) ?
O10 Ba1 O3 . . 97.65(7) ?
O5 Ba1 O3 . . 122.54(7) ?
O4 Ba1 Ba1 2_565 2_565 33.59(5) ?
O9 Ba1 Ba1 . 2_565 103.07(6) ?
O12 Ba1 Ba1 . 2_565 132.68(5) ?
O11 Ba1 Ba1 . 2_565 71.40(6) ?
O4 Ba1 Ba1 . 2_565 32.45(5) ?
O10 Ba1 Ba1 2_665 2_565 122.97(5) ?
O6 Ba1 Ba1 . 2_565 120.77(6) ?
O10 Ba1 Ba1 . 2_565 70.87(5) ?
O5 Ba1 Ba1 . 2_565 160.65(6) ?
O3 Ba1 Ba1 . 2_565 76.80(4) ?
O4 Ba1 Ba1 2_565 2_665 104.89(6) ?
O9 Ba1 Ba1 . 2_665 133.47(6) ?
O12 Ba1 Ba1 . 2_665 110.04(6) ?
O11 Ba1 Ba1 . 2_665 158.62(6) ?
O4 Ba1 Ba1 . 2_665 87.95(6) ?
O10 Ba1 Ba1 2_665 2_665 34.16(5) ?
O6 Ba1 Ba1 . 2_665 64.40(7) ?
O10 Ba1 Ba1 . 2_665 33.95(5) ?
O5 Ba1 Ba1 . 2_665 85.20(6) ?
O3 Ba1 Ba1 . 2_665 83.59(5) ?
Ba1 Ba1 Ba1 2_565 2_665 97.422(16) yes
O3 Ni1 O3 . 2_666 180.0000(10) ?
O3 Ni1 O1 . 2_666 90.09(9) yes
O3 Ni1 O1 2_666 2_666 89.91(9) ?
O3 Ni1 O1 . . 89.91(9) yes
O3 Ni1 O1 2_666 . 90.09(9) ?
O1 Ni1 O1 2_666 . 180.0000(10) ?
O3 Ni1 O8 . 2_666 87.48(9) yes
O3 Ni1 O8 2_666 2_666 92.52(9) yes
O1 Ni1 O8 2_666 2_666 93.23(10) yes
O1 Ni1 O8 . 2_666 86.77(10) ?
O3 Ni1 O8 . . 92.52(9) yes
O3 Ni1 O8 2_666 . 87.48(9) yes
O1 Ni1 O8 2_666 . 86.77(10) yes
O1 Ni1 O8 . . 93.23(10) ?
O8 Ni1 O8 2_666 . 180.0 ?
O1 C1 O2 . . 123.2(3) yes
O1 C1 C2 . . 120.2(3) ?
O2 C1 C2 . . 116.5(3) ?
C1 C2 C3 . . 119.6(3) ?
C1 C2 H2A . . 107.4 ?
C3 C2 H2A . . 107.4 ?
C1 C2 H2B . . 107.4 ?
C3 C2 H2B . . 107.4 ?
H2A C2 H2B . . 107.0 ?
O4 C3 O3 . . 121.9(3) yes
O4 C3 C2 . . 117.8(3) ?
O3 C3 C2 . . 120.2(3) ?
O7 N1 O5 . . 121.1(3) yes
O7 N1 O6 . . 120.7(3) yes
O5 N1 O6 . . 118.2(3) yes
C1 O1 Ni1 . . 126.5(2) ?
C3 O3 Ni1 . . 126.3(2) ?
C3 O3 Ba1 . . 93.66(19) ?
Ni1 O3 Ba1 . . 139.99(10) ?
C3 O4 Ba1 . 2_565 144.3(2) ?
C3 O4 Ba1 . . 99.6(2) ?
Ba1 O4 Ba1 2_565 . 113.96(9) ?
N1 O5 Ba1 . . 98.5(2) ?
N1 O6 Ba1 . . 99.1(2) ?
Ni1 O8 H8A . . 110.3 ?
Ni1 O8 H8B . . 107.0 ?
H8A O8 H8B . . 115.5 ?
Ba1 O9 H9A . . 127.4 ?
Ba1 O9 H9B . . 116.5 ?
H9A O9 H9B . . 116.1 ?
Ba1 O10 Ba1 2_665 . 111.88(8) ?
Ba1 O10 H10A 2_665 . 109.1 ?
Ba1 O10 H10A . . 106.2 ?
Ba1 O10 H10B 2_665 . 91.5 ?
Ba1 O10 H10B . . 120.0 ?
H10A O10 H10B . . 117.1 ?
Ba1 O11 H11A . . 124.4 ?
Ba1 O11 H11B . . 106.2 ?
H11A O11 H11B . . 106.2 ?
Ba1 O12 H12A . . 134.5 ?
Ba1 O12 H12B . . 108.3 ?
H12A O12 H12B . . 110.9 ?

loop_
_geom_bond_atom_site_label_1
_geom_bond_atom_site_label_2
_geom_bond_site_symmetry_2
_geom_bond_distance
_geom_bond_publ_flag
Ni1 O3 . 2.021(2) yes
Ni1 O1 . 2.047(2) yes
Ni1 O8 . 2.098(2) yes
Ba1 O4 2_565 2.752(2) yes
Ba1 O9 . 2.805(3) yes
Ba1 O12 . 2.820(2) yes
Ba1 O11 . 2.833(3) yes
Ba1 O4 . 2.837(3) yes
Ba1 O10 2_665 2.882(3) yes
Ba1 O6 . 2.886(3) yes
Ba1 O10 . 2.897(2) yes
Ba1 O5 . 2.902(3) yes
Ba1 O3 . 2.941(2) yes
Ba1 Ba1 2_565 4.6867(7) yes
Ba1 Ba1 2_665 4.7877(8) yes
C1 O1 . 1.255(4) yes
C1 O2 . 1.260(4) yes
C1 C2 . 1.516(5) ?
C2 C3 . 1.521(5) ?
C2 H2A . 0.9700 ?
C2 H2B . 0.9700 ?
C3 O4 . 1.240(4) yes
C3 O3 . 1.277(4) yes
N1 O7 . 1.227(4) yes
N1 O5 . 1.250(4) yes
N1 O6 . 1.257(4) yes
O8 H8A . 0.8556 ?
O8 H8B . 0.8523 ?
O9 H9A . 0.8488 ?
O9 H9B . 0.8544 ?
O10 H10A . 0.8487 ?
O10 H10B . 0.8497 ?
O11 H11A . 0.8508 ?
O11 H11B . 0.8500 ?
O12 H12A . 0.8514 ?
O12 H12B . 0.8467 ?

loop_
_geom_hbond_atom_site_label_D
_geom_hbond_atom_site_label_H
_geom_hbond_atom_site_label_A
_geom_hbond_site_symmetry_A
_geom_hbond_distance_DH
_geom_hbond_distance_HA
_geom_hbond_distance_DA
_geom_hbond_angle_DHA
C2 H2A O7 2_665 0.97 2.56 3.336(5) 137
O12 H12B O8 2_666 0.85 2.16 2.995(4) 171
O12 H12A O5 2_655 0.85 2.00 2.839(4) 168
O11 H11B O12 2 0.85 2.25 3.024(4) 152
O11 H11A O2 2_566 0.85 1.90 2.739(4) 170
O10 H10B O1 1_554 0.85 2.06 2.853(3) 155
O10 H10A O11 2_565 0.85 2.04 2.837(4) 156
O9 H9B O7 1_455 0.85 2.16 2.987(4) 162
O9 H9A O2 1_544 0.85 2.22 3.058(4) 172
O8 H8B O2 1_655 0.85 1.89 2.726(3) 168
O8 H8A O6 2_665 0.86 2.02 2.804(4) 152

loop_
_geom_torsion_atom_site_label_1
_geom_torsion_atom_site_label_2
_geom_torsion_atom_site_label_3
_geom_torsion_atom_site_label_4
_geom_torsion_site_symmetry_1
_geom_torsion_site_symmetry_4
_geom_torsion
O1 C1 C2 C3 . . 41.6(5)
O2 C1 C2 C3 . . -140.6(3)
C1 C2 C3 O4 . . 145.5(3)
C1 C2 C3 O3 . . -36.7(5)
O2 C1 O1 Ni1 . . 176.1(3)
C2 C1 O1 Ni1 . . -6.3(5)
O3 Ni1 O1 C1 . . -21.8(3)
O3 Ni1 O1 C1 2_666 . 158.2(3)
O8 Ni1 O1 C1 2_666 . -109.3(3)
O8 Ni1 O1 C1 . . 70.7(3)
O4 C3 O3 Ni1 . . 174.9(2)
C2 C3 O3 Ni1 . . -2.9(4)
O4 C3 O3 Ba1 . . -4.4(3)
C2 C3 O3 Ba1 . . 177.9(3)
O1 Ni1 O3 C3 2_666 . -153.5(3)
O1 Ni1 O3 C3 . . 26.5(3)
O8 Ni1 O3 C3 2_666 . 113.3(3)
O8 Ni1 O3 C3 . . -66.7(3)
O1 Ni1 O3 Ba1 2_666 . 25.37(17)
O1 Ni1 O3 Ba1 . . -154.63(17)
O8 Ni1 O3 Ba1 2_666 . -67.87(16)
O8 Ni1 O3 Ba1 . . 112.13(16)
O4 Ba1 O3 C3 2_565 . -7.7(2)
O9 Ba1 O3 C3 . . -97.8(2)
O12 Ba1 O3 C3 . . -149.82(19)
O11 Ba1 O3 C3 . . -77.07(18)
O4 Ba1 O3 C3 . . 2.30(17)
O10 Ba1 O3 C3 2_665 . 128.65(19)
O6 Ba1 O3 C3 . . 121.67(19)
O10 Ba1 O3 C3 . . 64.89(19)
O5 Ba1 O3 C3 . . 176.00(17)
Ba1 Ba1 O3 C3 2_565 . -3.32(17)
Ba1 Ba1 O3 C3 2_665 . 95.88(18)
O4 Ba1 O3 Ni1 2_565 . 173.25(15)
O9 Ba1 O3 Ni1 . . 83.1(2)
O12 Ba1 O3 Ni1 . . 31.10(15)
O11 Ba1 O3 Ni1 . . 103.85(17)
O4 Ba1 O3 Ni1 . . -176.8(2)
O10 Ba1 O3 Ni1 2_665 . -50.42(15)
O6 Ba1 O3 Ni1 . . -57.4(2)
O10 Ba1 O3 Ni1 . . -114.19(16)
O5 Ba1 O3 Ni1 . . -3.1(2)
Ba1 Ba1 O3 Ni1 2_565 . 177.60(17)
Ba1 Ba1 O3 Ni1 2_665 . -83.20(16)
O3 C3 O4 Ba1 . 2_565 164.6(3)
C2 C3 O4 Ba1 . 2_565 -17.6(6)
O3 C3 O4 Ba1 . . 4.6(3)
C2 C3 O4 Ba1 . . -177.6(3)
O4 Ba1 O4 C3 2_565 . 167.4(3)
O9 Ba1 O4 C3 . . 125.3(2)
O12 Ba1 O4 C3 . . 25.2(2)
O11 Ba1 O4 C3 . . 85.2(2)
O10 Ba1 O4 C3 2_665 . -53.1(2)
O6 Ba1 O4 C3 . . -128.2(2)
O10 Ba1 O4 C3 . . -117.8(2)
O5 Ba1 O4 C3 . . -25.5(4)
O3 Ba1 O4 C3 . . -2.40(18)
Ba1 Ba1 O4 C3 2_565 . 167.4(3)
Ba1 Ba1 O4 C3 2_665 . -85.4(2)
O4 Ba1 O4 Ba1 2_565 2_565 0.0
O9 Ba1 O4 Ba1 . 2_565 -42.05(14)
O12 Ba1 O4 Ba1 . 2_565 -142.18(9)
O11 Ba1 O4 Ba1 . 2_565 -82.17(10)
O10 Ba1 O4 Ba1 2_665 2_565 139.51(9)
O6 Ba1 O4 Ba1 . 2_565 64.45(17)
O10 Ba1 O4 Ba1 . 2_565 74.84(10)
O5 Ba1 O4 Ba1 . 2_565 167.2(3)
O3 Ba1 O4 Ba1 . 2_565 -169.75(16)
Ba1 Ba1 O4 Ba1 2_665 2_565 107.29(9)
O7 N1 O5 Ba1 . . 173.2(3)
O6 N1 O5 Ba1 . . -7.1(4)
O4 Ba1 O5 N1 2_565 . 51.7(3)
O9 Ba1 O5 N1 . . 91.6(2)
O12 Ba1 O5 N1 . . -168.9(3)
O11 Ba1 O5 N1 . . 140.4(2)
O4 Ba1 O5 N1 . . -113.5(3)
O10 Ba1 O5 N1 2_665 . -84.0(2)
O6 Ba1 O5 N1 . . 4.0(2)
O10 Ba1 O5 N1 . . -24.4(2)
O3 Ba1 O5 N1 . . -132.6(2)
Ba1 Ba1 O5 N1 2_565 . 45.4(3)
Ba1 Ba1 O5 N1 2_665 . -53.3(2)
O7 N1 O6 Ba1 . . -173.2(3)
O5 N1 O6 Ba1 . . 7.2(4)
O4 Ba1 O6 N1 2_565 . -147.7(2)
O9 Ba1 O6 N1 . . -76.0(2)
O12 Ba1 O6 N1 . . 2.7(2)
O11 Ba1 O6 N1 . . -73.8(3)
O4 Ba1 O6 N1 . . 156.57(19)
O10 Ba1 O6 N1 2_665 . 72.1(2)
O10 Ba1 O6 N1 . . 145.4(2)
O5 Ba1 O6 N1 . . -3.9(2)
O3 Ba1 O6 N1 . . 79.0(3)
Ba1 Ba1 O6 N1 2_565 . -169.14(19)
Ba1 Ba1 O6 N1 2_665 . 107.7(2)
O4 Ba1 O10 Ba1 2_565 2_665 175.06(11)
O9 Ba1 O10 Ba1 . 2_665 -125.85(9)
O12 Ba1 O10 Ba1 . 2_665 1.48(17)
O11 Ba1 O10 Ba1 . 2_665 143.69(10)
O4 Ba1 O10 Ba1 . 2_665 106.23(10)
O10 Ba1 O10 Ba1 2_665 2_665 0.0
O6 Ba1 O10 Ba1 . 2_665 -80.96(10)
O5 Ba1 O10 Ba1 . 2_665 -59.75(10)
O3 Ba1 O10 Ba1 . 2_665 66.35(9)
Ba1 Ba1 O10 Ba1 2_565 2_665 139.47(9)
